data_2003723
loop_
_publ_author_name
'Dunitz, J. D.'
'Schweizer, W. B.'

_publ_section_title
;
 Anhydrous <small>DL</small>-Glutamic Acid
;
_journal_issue 7
_journal_name_full 'Acta Crystallographica Section C'
_journal_page_first 1377
_journal_page_last 1379
_journal_paper_doi 10.1107/S0108270195001648
_journal_volume 51
_journal_year 1995
_chemical_formula_sum 'C5 H9 N O4'
_chemical_formula_weight 147.13
_chemical_name_systematic
;
 DL-Glutamic acid
;
_space_group_IT_number 14
_symmetry_cell_setting monoclinic
_symmetry_space_group_name_Hall '-P 2yn'
_symmetry_space_group_name_H-M 'P 1 21/n 1'
_audit_creation_method SHELXL
_cell_angle_alpha 90.00
_cell_angle_beta 103.66(2)
_cell_angle_gamma 90.00
_cell_formula_units_Z 4
_cell_length_a 5.743(1)
_cell_length_b 13.036(2)
_cell_length_c 8.431(3)
_cell_measurement_reflns_used 18
_cell_measurement_temperature 293(2)
_cell_measurement_theta_max 14.7
_cell_measurement_theta_min 8.9
_cell_volume 613.3(3)
_computing_data_collection 'CAD4 Software (Enraf-Nonius, 1989)'
_computing_data_reduction 'MolEN (Enraf-Nonius, 1990)'
_computing_molecular_graphics 'ORTEP (Johnson, 1965)'
_computing_structure_refinement 'SHELXL-93 (Sheldrick, 1994)'
_computing_structure_solution 'SHELXS-86 (Sheldrick, 1990)'
_diffrn_ambient_temperature 293(2)
_diffrn_measurement_device 'Enraf-Nonius CAD4'
_diffrn_measurement_method \w/2\q
_diffrn_radiation_monochromator graphite
_diffrn_radiation_source 'fine-focus sealed tube'
_diffrn_radiation_type MoK\a
_diffrn_radiation_wavelength 0.71069
_diffrn_reflns_av_R_equivalents 0.0000
_diffrn_reflns_av_sigmaI/netI 0.0588
_diffrn_reflns_limit_h_max 7
_diffrn_reflns_limit_h_min 0
_diffrn_reflns_limit_k_max 17
_diffrn_reflns_limit_k_min 0
_diffrn_reflns_limit_l_max 10
_diffrn_reflns_limit_l_min -11
_diffrn_reflns_number 1475
_diffrn_reflns_theta_max 27.93
_diffrn_reflns_theta_min 2.94
_diffrn_standards_decay_% 0
_diffrn_standards_interval_time 10000_sec
_diffrn_standards_number 2
_exptl_absorpt_coefficient_mu 0.139
_exptl_absorpt_correction_type none
_exptl_crystal_colour colourless
_exptl_crystal_density_diffrn 1.593
_exptl_crystal_description plate
_exptl_crystal_F_000 312
_exptl_crystal_size_max .15
_exptl_crystal_size_mid .15
_exptl_crystal_size_min .07
_refine_diff_density_max 0.238
_refine_diff_density_min -0.175
_refine_ls_extinction_method none
_refine_ls_goodness_of_fit_all 1.220
_refine_ls_goodness_of_fit_obs 1.195
_refine_ls_hydrogen_treatment refall
_refine_ls_matrix_type full
_refine_ls_number_parameters 128
_refine_ls_number_reflns 853
_refine_ls_number_restraints 0
_refine_ls_restrained_S_all 1.220
_refine_ls_restrained_S_obs 1.195
_refine_ls_R_factor_all 0.1022
_refine_ls_R_factor_obs 0.0380
_refine_ls_shift/esd_max -0.114
_refine_ls_shift/esd_mean 0.031
_refine_ls_structure_factor_coef Fsqd
_refine_ls_weighting_scheme
; calc
w =  {exp[2.00(sin\q/\l)^2^]}/
   [\s^2^(Fo^2^)+(0.1000P)^2^]
 where P = (Fo^2^ + 2Fc^2^)/3
;
_refine_ls_wR_factor_all 0.1563
_refine_ls_wR_factor_obs 0.1132
_reflns_number_observed 853
_reflns_number_total 1475
_reflns_observed_criterion >3sigma(I)
_cod_data_source_file se1069.cif
_cod_data_source_block DLGLAC
_cod_original_cell_volume 613.3
_cod_original_sg_symbol_H-M 'P 21/n'
_cod_database_code 2003723
_cod_database_fobs_code 2003723

loop_
_symmetry_equiv_pos_as_xyz
'x, y, z'
'-x+1/2, y+1/2, -z+1/2'
'-x, -y, -z'
'x-1/2, -y-1/2, z-1/2'

loop_
_atom_site_aniso_label
_atom_site_aniso_U_11
_atom_site_aniso_U_12
_atom_site_aniso_U_13
_atom_site_aniso_U_22
_atom_site_aniso_U_23
_atom_site_aniso_U_33
C(1) 0.0241(12) -0.0025(9) 0.0084(9) 0.0167(10) -0.0026(9) 0.0260(11)
C(2) 0.0207(11) -0.0005(8) 0.0061(9) 0.0190(10) 0.0007(9) 0.0249(12)
C(3) 0.0206(11) 0.0010(9) 0.0070(9) 0.0189(11) 0.0021(9) 0.0283(11)
C(4) 0.0279(14) 0.0089(9) 0.0052(10) 0.0247(12) -0.0004(10) 0.0277(12)
C(5) 0.0244(12) 0.0012(9) 0.0093(10) 0.0206(11) -0.0006(9) 0.0248(11)
N(1) 0.0206(10) 0.0010(8) 0.0081(9) 0.0234(10) 0.0038(9) 0.0354(12)
O(1) 0.0376(11) -0.0029(8) 0.0007(8) 0.0303(10) 0.0070(8) 0.0313(10)
O(2) 0.0242(9) -0.0065(7) 0.0024(8) 0.0247(9) 0.0061(8) 0.0507(12)
O(3) 0.0306(10) -0.0009(7) 0.0044(8) 0.0257(9) -0.0083(8) 0.0390(11)
O(4) 0.0249(10) 0.0034(7) 0.0000(8) 0.0202(9) -0.0060(7) 0.0474(12)

loop_
_atom_site_label
_atom_site_occupancy
_atom_site_fract_x
_atom_site_fract_y
_atom_site_fract_z
_atom_site_U_iso_or_equiv
_atom_site_thermal_displace_type
_atom_site_calc_flag
_atom_site_type_symbol
C(1) 1 0.1653(4) -0.0412(2) 0.7793(3) 0.0218(5) Uani d C
C(2) 1 0.2642(4) 0.0477(2) 0.6944(3) 0.0214(5) Uani d C
H(21) 1 0.2507(50) 0.0255(24) 0.5792(37) 0.028(7) Uiso d H
C(3) 1 0.1322(4) 0.1481(2) 0.7034(3) 0.0224(5) Uani d C
H(31) 1 0.2010(54) 0.2005(26) 0.6517(37) 0.031(8) Uiso d H
H(32) 1 -0.0244(54) 0.1366(23) 0.6404(35) 0.026(7) Uiso d H
C(4) 1 0.1248(5) 0.1815(2) 0.8759(3) 0.0270(6) Uani d C
H(41) 1 0.2926(51) 0.1924(23) 0.9464(35) 0.023(7) Uiso d H
H(42) 1 0.0543(63) 0.1306(28) 0.9292(42) 0.044(9) Uiso d H
C(5) 1 -0.0259(4) 0.2769(2) 0.8733(3) 0.0227(5) Uani d C
N(1) 1 0.5264(4) 0.0587(2) 0.7647(3) 0.0262(5) Uani d N
H(1N1) 1 0.5740(87) 0.0597(38) 0.8879(60) 0.080(14) Uiso d H
H(2N1) 1 0.5835(74) 0.1239(37) 0.7288(51) 0.067(13) Uiso d H
H(3N1) 1 0.6141(68) 0.0053(37) 0.7269(44) 0.059(11) Uiso d H
O(1) 1 0.2987(4) -0.08649(15) 0.8952(2) 0.0343(5) Uani d O
O(2) 1 -0.0528(3) -0.06025(14) 0.7177(3) 0.0343(5) Uani d O
O(3) 1 0.0467(3) 0.35544(14) 0.9441(2) 0.0324(5) Uani d O
O(4) 1 -0.2484(3) 0.26680(13) 0.7846(2) 0.0323(5) Uani d O
H(1O4) 1 -0.3351(68) 0.3334(36) 0.7776(48) 0.063(12) Uiso d H

loop_
_atom_type_symbol
_atom_type_description
_atom_type_scat_source
_atom_type_scat_dispersion_real
_atom_type_scat_dispersion_imag
C C 'International Tables Vol C Tables 4.2.6.8 and 6.1.1.4' 0.0033 0.001
H H 'International Tables Vol C Tables 4.2.6.8 and 6.1.1.4' 0.0000 0.000
N N 'International Tables Vol C Tables 4.2.6.8 and 6.1.1.4' 0.0061 0.003
O O 'International Tables Vol C Tables 4.2.6.8 and 6.1.1.4' 0.0106 0.006

loop_
_geom_angle_atom_site_label_1
_geom_angle_atom_site_label_2
_geom_angle_atom_site_label_3
_geom_angle
_geom_angle_publ_flag
O(1) C(1) C(2) 126.8(2) yes
O(1) C(1) C(2) 119.9(2) yes
O(2) C(1) C(2) 113.3(2) yes
N(1) C(2) C(3) 111.5(2) yes
N(1) C(2) C(1) 109.7(2) yes
C(3) C(2) C(1) 112.4(2) yes
C(2) C(3) C(4) 114.7(2) yes
C(5) C(4) C(3) 111.4(2) yes
O(3) C(5) C(4) 122.5(2) yes
O(3) C(5) C(4) 124.0(2) yes
O(4) C(5) C(4) 113.5(2) yes

loop_
_geom_bond_atom_site_label_1
_geom_bond_atom_site_label_2
_geom_bond_distance
_geom_bond_publ_flag
C(1) O(1) 1.240(3) yes
C(1) O(2) 1.262(3) yes
C(1) C(2) 1.539(3) yes
C(2) N(1) 1.490(3) yes
C(2) C(3) 1.523(3) yes
C(3) C(4) 1.528(3) yes
C(4) C(5) 1.512(3) yes
C(5) O(3) 1.209(3) yes
C(5) O(4) 1.326(3) yes

loop_
_cod_related_entry_id
_cod_related_entry_database
_cod_related_entry_code
1 ChemSpider 591
